data_2206093
loop_
_publ_author_name
'Hocine Merazig'
'Fatima Setifi'
'Zouaoui Setifi'
'Peter H. Bird'
'George D\'en\`es'
'Korzior Tam'

_publ_section_title
;
 K~3~Sn~5~Cl~3~F~10~ with a corrugated layered structure
;
_journal_issue 6
_journal_name_full 'Acta Crystallographica Section E'
_journal_page_first i120
_journal_page_last i122
_journal_paper_doi 10.1107/S1600536805016351
_journal_volume 61
_journal_year 2005
_chemical_formula_iupac 'K3 Sn5 Cl3 F10'
_chemical_formula_structural 'K3 Sn5 Cl3 F10'
_chemical_formula_sum 'Cl3 F10 K3 Sn5'
_chemical_formula_weight 1007.10
_chemical_name_common
;
Potassium trichloro decafluoropentastannates(II)
;
_chemical_name_systematic
;
pentapotassium trichlorodecafluoropentastannate(II)
;
_space_group_IT_number 63
_symmetry_cell_setting orthorhombic
_symmetry_space_group_name_Hall '-C 2c 2'
_symmetry_space_group_name_H-M 'C m c m'
_atom_sites_solution_primary direct
_atom_sites_solution_secondary difmap
_audit_creation_method 'WinGX routine CIF_UPDATE'
_cell_angle_alpha 90.00
_cell_angle_beta 90.00
_cell_angle_gamma 90.00
_cell_formula_units_Z 4
_cell_length_a 4.3051(3)
_cell_length_b 19.0324(15)
_cell_length_c 20.7335(19)
_cell_measurement_reflns_used 13477
_cell_measurement_temperature 173(2)
_cell_measurement_theta_max 29.67
_cell_measurement_theta_min 1.97
_cell_volume 1698.8(2)
_computing_cell_refinement X-AREA
_computing_data_collection 'X-AREA (Stoe, 2005)'
_computing_data_reduction 'X-RED32 (Stoe, 2005)'
_computing_molecular_graphics 'PLATON (Spek, 2003) and CAMERON (Watkin <i>et al.</i>, 1993)'
_computing_publication_material 'WinGX (Farrugia, 1999)'
_computing_structure_refinement 'SHELXL97 (Sheldrick, 1997)'
_computing_structure_solution 'SHELXS97 (Sheldrick, 1997)'
_diffrn_ambient_temperature 173(2)
_diffrn_measured_fraction_theta_full 0.996
_diffrn_measured_fraction_theta_max 0.996
_diffrn_measurement_device_type 'Stoe IPDS-II'
_diffrn_measurement_method \w
_diffrn_radiation_monochromator graphite
_diffrn_radiation_source 'fine-focus sealed tube'
_diffrn_radiation_type MoK\a
_diffrn_radiation_wavelength 0.71073
_diffrn_reflns_av_R_equivalents 0.0462
_diffrn_reflns_av_sigmaI/netI 0.0193
_diffrn_reflns_limit_h_max 5
_diffrn_reflns_limit_h_min -5
_diffrn_reflns_limit_k_max 22
_diffrn_reflns_limit_k_min -22
_diffrn_reflns_limit_l_max 25
_diffrn_reflns_limit_l_min -25
_diffrn_reflns_number 6270
_diffrn_reflns_theta_full 25.48
_diffrn_reflns_theta_max 25.48
_diffrn_reflns_theta_min 1.96
_diffrn_standards_decay_% 0
_diffrn_standards_interval_count 0
_diffrn_standards_number 0
_exptl_absorpt_coefficient_mu 8.535
_exptl_absorpt_correction_T_max 0.359
_exptl_absorpt_correction_T_min 0.106
_exptl_absorpt_correction_type multi-scan
_exptl_absorpt_process_details '(MULABS in PLATON; Spek, 2003)'
_exptl_crystal_colour colourless
_exptl_crystal_density_diffrn 3.938
_exptl_crystal_density_method 'not measured'
_exptl_crystal_description rod
_exptl_crystal_F_000 1792
_exptl_crystal_size_max 0.50
_exptl_crystal_size_mid 0.14
_exptl_crystal_size_min 0.12
_refine_diff_density_max 1.309
_refine_diff_density_min -1.066
_refine_ls_extinction_method none
_refine_ls_goodness_of_fit_ref 1.207
_refine_ls_hydrogen_treatment none
_refine_ls_matrix_type full
_refine_ls_number_parameters 69
_refine_ls_number_reflns 927
_refine_ls_number_restraints 0
_refine_ls_restrained_S_all 1.207
_refine_ls_R_factor_all 0.0253
_refine_ls_R_factor_gt 0.0250
_refine_ls_shift/su_max 0.001
_refine_ls_shift/su_mean 0.000
_refine_ls_structure_factor_coef Fsqd
_refine_ls_weighting_details 'w = 1/[\s^2^(Fo^2^)+(0.0678P)^2^] where P=(Fo^2^+2Fc^2^)/3'
_refine_ls_weighting_scheme calc
_refine_ls_wR_factor_gt 0.0576
_refine_ls_wR_factor_ref 0.0578
_reflns_number_gt 919
_reflns_number_total 927
_reflns_threshold_expression I>2\s(I)
_cod_data_source_file wm6068.cif
_cod_data_source_block I
_cod_database_code 2206093
_cod_database_fobs_code 2206093

loop_
_symmetry_equiv_pos_as_xyz
'x, y, z'
'-x, -y, z+1/2'
'x, -y, -z'
'-x, y, -z+1/2'
'x+1/2, y+1/2, z'
'-x+1/2, -y+1/2, z+1/2'
'x+1/2, -y+1/2, -z'
'-x+1/2, y+1/2, -z+1/2'
'-x, -y, -z'
'x, y, -z-1/2'
'-x, y, z'
'x, -y, z-1/2'
'-x+1/2, -y+1/2, -z'
'x+1/2, y+1/2, -z-1/2'
'-x+1/2, y+1/2, z'
'x+1/2, -y+1/2, z-1/2'

loop_
_atom_site_aniso_label
_atom_site_aniso_U_11
_atom_site_aniso_U_22
_atom_site_aniso_U_33
_atom_site_aniso_U_12
_atom_site_aniso_U_13
_atom_site_aniso_U_23
Sn2 0.0263(3) 0.0099(2) 0.0254(3) 0.0000 0.0000 -0.0015(2)
Sn3 0.0334(3) 0.0137(2) 0.0208(3) 0.0000 0.0000 -0.0051(2)
F3 0.0138(18) 0.026(2) 0.0130(17) 0.0000 0.0000 0.0023(15)
F4 0.0153(18) 0.0163(18) 0.0167(18) 0.0000 0.0000 0.0028(14)
F5 0.0212(19) 0.0148(18) 0.0154(18) 0.0000 0.0000 -0.0003(15)
F6 0.0147(18) 0.0127(17) 0.0177(18) 0.0000 0.0000 -0.0006(14)
Sn1 0.0143(3) 0.0152(3) 0.0197(3) 0.0000 0.0000 0.0000
Cl1 0.0350(10) 0.0310(9) 0.0199(8) 0.0000 0.0000 -0.0032(7)
F1 0.062(6) 0.080(7) 0.046(5) 0.0000 0.0000 0.0000
F2 0.053(4) 0.022(3) 0.025(3) 0.0000 0.0000 0.0000
Cl2 0.0449(15) 0.0184(11) 0.0175(11) 0.0000 0.0000 0.0000
K1 0.0219(7) 0.0204(7) 0.0171(7) 0.0000 0.0000 0.0019(5)
K2 0.0130(9) 0.0121(9) 0.0161(9) 0.0000 0.0000 -0.0010(7)

loop_
_atom_site_label
_atom_site_fract_x
_atom_site_fract_y
_atom_site_fract_z
_atom_site_U_iso_or_equiv
_atom_site_thermal_displace_type
_atom_site_occupancy
_atom_site_type_symbol
Sn2 0.50000 0.17178(2) 0.50135(2) 0.0205(2) Uani 1.000 Sn
Sn3 1.00000 0.12898(2) 0.64825(2) 0.0226(2) Uani 1.000 Sn
F3 0.50000 0.1230(2) 0.60082(17) 0.0176(11) Uani 1.000 F
F4 1.00000 0.14144(19) 0.53827(18) 0.0161(10) Uani 1.000 F
F5 1.00000 0.02572(19) 0.62785(18) 0.0171(11) Uani 1.000 F
F6 0.50000 0.07285(19) 0.46732(17) 0.0150(10) Uani 1.000 F
Sn1 0.50000 0.29533(3) 0.75000 0.0164(2) Uani 1.000 Sn
Cl1 0.50000 0.31708(10) 0.61499(8) 0.0286(5) Uani 1.000 Cl
F1 1.00000 0.3259(5) 0.75000 0.063(3) Uani 1.000 F
F2 0.50000 0.4022(3) 0.75000 0.0333(19) Uani 1.000 F
Cl2 1.00000 0.57658(13) 0.75000 0.0269(7) Uani 1.000 Cl
K1 1.00000 0.44224(8) 0.83925(7) 0.0198(4) Uani 1.000 K
K2 1.00000 0.00000 0.50000 0.0137(5) Uani 1.000 K

loop_
_atom_type_symbol
_atom_type_description
_atom_type_scat_dispersion_real
_atom_type_scat_dispersion_imag
_atom_type_scat_source
F F 0.0171 0.0103 'International Tables Vol C Tables 4.2.6.8 and 6.1.1.4'
Cl Cl 0.1484 0.1585 'International Tables Vol C Tables 4.2.6.8 and 6.1.1.4'
K K 0.2009 0.2494 'International Tables Vol C Tables 4.2.6.8 and 6.1.1.4'
Sn Sn -0.6537 1.4246 'International Tables Vol C Tables 4.2.6.8 and 6.1.1.4'

loop_
_geom_angle_atom_site_label_1
_geom_angle_atom_site_label_2
_geom_angle_atom_site_label_3
_geom_angle_site_symmetry_1
_geom_angle_site_symmetry_3
_geom_angle
_geom_angle_publ_flag
Cl1 Sn1 F1 4_656 1_455 87.81(4) yes
Cl1 Sn1 F1 . 1_455 87.81(4) yes
Cl1 Sn1 Cl1 . 4_656 163.18(6) yes
F1 Sn1 F2 . . 74.9(2) yes
F1 Sn1 F1 . 1_455 149.8(3) yes
Cl1 Sn1 F1 4_656 . 87.81(4) yes
Cl1 Sn1 F1 . . 87.81(4) yes
Cl1 Sn1 F2 . . 81.59(4) yes
Cl1 Sn1 F2 4_656 . 81.59(4) yes
F1 Sn1 F2 1_455 . 74.9(2) yes
F3 Sn2 F4 . . 66.62(8) yes
F3 Sn2 F6 . . 86.31(14) yes
F3 Sn2 F4 . 1_455 66.62(8) yes
F4 Sn2 F6 . . 83.37(10) yes
F4 Sn2 F4 . 1_455 131.98(12) yes
F4 Sn2 F6 1_455 . 83.37(10) yes
F3 Sn3 F4 . . 65.93(8) yes
F3 Sn3 F5 . . 82.28(10) yes
F3 Sn3 F3 . 1_655 130.61(11) yes
F4 Sn3 F5 . . 83.79(14) yes
F3 Sn3 F4 1_655 . 65.93(8) yes
F3 Sn3 F5 1_655 . 82.28(10) yes
Sn1 F1 Sn1 . 1_655 149.8(5) yes
Sn2 F4 Sn2 . 1_655 131.98(16) yes
Sn2 F4 Sn3 1_655 . 110.39(9) yes
Sn2 F3 Sn3 . 1_455 111.02(9) yes
Sn2 F3 Sn3 . . 111.02(9) yes
Sn2 F4 Sn3 . . 110.39(9) yes
Sn3 F3 Sn3 . 1_455 130.61(16) yes

loop_
_geom_bond_atom_site_label_1
_geom_bond_atom_site_label_2
_geom_bond_site_symmetry_2
_geom_bond_distance
_geom_bond_publ_flag
Sn1 F1 . 2.230(3) yes
Sn1 F2 . 2.034(6) yes
Sn1 F1 1_455 2.230(3) yes
Sn1 Cl1 4_656 2.8297(17) yes
Sn2 F3 . 2.262(4) yes
Sn2 F4 . 2.3565(15) yes
Sn2 F6 . 2.011(4) yes
Sn2 F4 1_455 2.3565(15) yes
Sn3 F3 . 2.3693(15) yes
Sn3 F4 . 2.293(4) yes
Sn3 F5 . 2.010(4) yes
Sn3 F3 1_655 2.3693(15) yes
Sn1 Cl1 . 2.8297(17) yes

loop_
_geom_torsion_atom_site_label_1
_geom_torsion_atom_site_label_2
_geom_torsion_atom_site_label_3
_geom_torsion_atom_site_label_4
_geom_torsion
_geom_torsion_publ_flag
F4 Sn2 F3 Sn3 18.90(13) no
F6 Sn2 F3 Sn3 103.27(13) no
F6 Sn2 F4 Sn3 -108.30(16) no
F3 Sn2 F4 Sn3 -19.47(14) no
F5 Sn3 F3 Sn2 -106.17(17) no
F4 Sn3 F3 Sn2 -19.55(14) no
F3 Sn3 F4 Sn2 18.66(13) no
F5 Sn3 F4 Sn2 102.96(12) no
